data_7007006
loop_
_publ_author_name
'Prabusankar, Ganesan'
'Palanisami, Nallasamy'
'Murugavel, Ramaswamy'
'Butcher, Ray J.'

_publ_section_title
;
 Sterically encumbered acyclic diphosphazanes: synthesis, conformations
 and coordination behavior.
;
_journal_issue 17
_journal_name_full 'Dalton transactions (Cambridge, England : 2003)'
_journal_page_first 2140
_journal_page_last 2146
_journal_paper_doi 10.1039/b516316a
_journal_year 2006
_chemical_formula_moiety 'C34 H41 N1 O4 P2'
_chemical_formula_sum 'C34 H41 N O4 P2'
_chemical_formula_weight 589.62
_chemical_name_systematic
;
?
;
_space_group_IT_number 13
_symmetry_cell_setting monoclinic
_symmetry_space_group_name_Hall '-P 2yac'
_symmetry_space_group_name_H-M 'P 1 2/n 1'
_atom_sites_solution_hydrogens geom
_atom_sites_solution_primary direct
_atom_sites_solution_secondary difmap
_audit_creation_method SHELXL-97
_cell_angle_alpha 90.00
_cell_angle_beta 102.384(7)
_cell_angle_gamma 90.00
_cell_formula_units_Z 2
_cell_length_a 12.1004(7)
_cell_length_b 10.9409(9)
_cell_length_c 12.6202(13)
_cell_measurement_reflns_used 0
_cell_measurement_temperature 293(2)
_cell_measurement_theta_max 0
_cell_measurement_theta_min 0
_cell_volume 1631.9(2)
_computing_cell_refinement 'CAD4 Express (Enraf Nonius, 1994)'
_computing_data_collection 'CAD4 Express (Enraf Nonius, 1994)'
_computing_data_reduction 'XCAD4 (Harms & Wocadlo, 1995)'
_computing_molecular_graphics 'Ortep-3 for Windows (Farrugia, 1997)'
_computing_publication_material 'WinGX publication routines (Farrugia, 1999)'
_computing_structure_refinement 'SHELXL-97 (Sheldrick, 1997)'
_computing_structure_solution 'SHELXS-97 (Sheldrick, 1997)'
_diffrn_ambient_temperature 293(2)
_diffrn_measured_fraction_theta_full 0.998
_diffrn_measured_fraction_theta_max 0.998
_diffrn_measurement_device_type 'Enraf Nonius TurboCAD4'
_diffrn_measurement_method 'non-profiled omega scans'
_diffrn_radiation_monochromator graphite
_diffrn_radiation_source 'fine-focus sealed tube'
_diffrn_radiation_type MoK\a
_diffrn_radiation_wavelength 0.71073
_diffrn_reflns_av_R_equivalents 0.0174
_diffrn_reflns_av_sigmaI/netI 0.0436
_diffrn_reflns_limit_h_max 14
_diffrn_reflns_limit_h_min -14
_diffrn_reflns_limit_k_max 0
_diffrn_reflns_limit_k_min -12
_diffrn_reflns_limit_l_max 0
_diffrn_reflns_limit_l_min -14
_diffrn_reflns_number 2990
_diffrn_reflns_theta_full 24.95
_diffrn_reflns_theta_max 24.95
_diffrn_reflns_theta_min 1.86
_diffrn_standards_decay_% 1
_diffrn_standards_interval_time 60
_diffrn_standards_number 3
_exptl_absorpt_coefficient_mu 0.170
_exptl_absorpt_correction_type none
_exptl_crystal_colour colourless
_exptl_crystal_density_diffrn 1.200
_exptl_crystal_density_method 'not measured'
_exptl_crystal_description blocks
_exptl_crystal_F_000 628
_exptl_crystal_size_max 0.5
_exptl_crystal_size_mid 0.4
_exptl_crystal_size_min 0.3
_refine_diff_density_max 0.328
_refine_diff_density_min -0.190
_refine_diff_density_rms 0.049
_refine_ls_extinction_method none
_refine_ls_goodness_of_fit_ref 1.033
_refine_ls_hydrogen_treatment mixed
_refine_ls_matrix_type full
_refine_ls_number_parameters 267
_refine_ls_number_reflns 2855
_refine_ls_number_restraints 0
_refine_ls_restrained_S_all 1.033
_refine_ls_R_factor_all 0.1027
_refine_ls_R_factor_gt 0.0481
_refine_ls_shift/su_max 0.000
_refine_ls_shift/su_mean 0.000
_refine_ls_structure_factor_coef Fsqd
_refine_ls_weighting_details 'calc w=1/[\s^2^(Fo^2^)+(0.0851P)^2^+0.2478P] where P=(Fo^2^+2Fc^2^)/3'
_refine_ls_weighting_scheme calc
_refine_ls_wR_factor_gt 0.1297
_refine_ls_wR_factor_ref 0.1519
_reflns_number_gt 1825
_reflns_number_total 2855
_reflns_threshold_expression >2sigma(I)
_cod_data_source_file b516316a.txt
_cod_data_source_block rm91
_cod_database_code 7007006

loop_
_symmetry_equiv_pos_as_xyz
'x, y, z'
'-x+1/2, y, -z+1/2'
'-x, -y, -z'
'x-1/2, -y, z-1/2'

loop_
_atom_site_label
_atom_site_type_symbol
_atom_site_fract_x
_atom_site_fract_y
_atom_site_fract_z
_atom_site_U_iso_or_equiv
_atom_site_adp_type
_atom_site_occupancy
_atom_site_symmetry_multiplicity
_atom_site_calc_flag
_atom_site_refinement_flags
_atom_site_disorder_assembly
_atom_site_disorder_group
P1 P 0.76257(7) 0.23312(7) 0.64126(6) 0.0519(3) Uani 1 1 d . . .
N1 N 0.7500 0.1478(3) 0.7500 0.0628(10) Uani 1 2 d S . .
O1 O 0.86730(16) 0.15361(17) 0.61194(14) 0.0570(5) Uani 1 1 d . . .
O2 O 0.66254(17) 0.17926(18) 0.54222(15) 0.0599(5) Uani 1 1 d . . .
C1 C 0.7096(6) 0.0121(7) 0.7302(6) 0.070(2) Uani 0.50 1 d P . .
C2 C 0.7995(8) -0.0677(8) 0.7906(9) 0.115(3) Uani 0.50 1 d P . .
C3 C 0.9224(2) 0.1929(3) 0.5307(2) 0.0533(7) Uani 1 1 d . . .
C4 C 0.9040(2) 0.1252(3) 0.4351(2) 0.0645(8) Uani 1 1 d . . .
C5 C 0.9627(4) 0.1642(5) 0.3561(3) 0.0892(13) Uani 1 1 d . . .
C6 C 1.0346(4) 0.2610(5) 0.3735(4) 0.1011(16) Uani 1 1 d . . .
C7 C 1.0528(3) 0.3246(4) 0.4705(4) 0.0883(12) Uani 1 1 d . . .
C8 C 0.9972(3) 0.2907(3) 0.5511(3) 0.0665(8) Uani 1 1 d . . .
C9 C 0.5677(3) 0.2526(3) 0.5010(2) 0.0635(8) Uani 1 1 d . . .
C10 C 0.5768(3) 0.3446(3) 0.4272(3) 0.0746(9) Uani 1 1 d . . .
C11 C 0.4774(4) 0.4111(5) 0.3852(4) 0.0938(13) Uani 1 1 d . . .
C12 C 0.3778(4) 0.3843(6) 0.4155(5) 0.1084(17) Uani 1 1 d . . .
C13 C 0.3715(4) 0.2920(5) 0.4872(4) 0.0997(13) Uani 1 1 d . . .
C14 C 0.4661(3) 0.2249(4) 0.5322(3) 0.0778(10) Uani 1 1 d . . .
C21 C 0.8259(4) 0.0170(4) 0.4171(4) 0.0833(11) Uani 1 1 d . . .
C22 C 1.0222(5) 0.3583(5) 0.6582(5) 0.0980(14) Uani 1 1 d . . .
C23 C 0.6842(4) 0.3720(6) 0.3916(4) 0.0916(13) Uani 1 1 d . . .
C24 C 0.4583(4) 0.1226(5) 0.6089(5) 0.0955(14) Uani 1 1 d . . .
H5 H 0.945(3) 0.115(3) 0.292(3) 0.082(11) Uiso 1 1 d . . .
H6 H 1.072(4) 0.288(4) 0.321(4) 0.133(16) Uiso 1 1 d . . .
H7 H 1.108(4) 0.403(4) 0.485(4) 0.136(16) Uiso 1 1 d . . .
H11 H 0.493(3) 0.475(3) 0.347(3) 0.075(12) Uiso 1 1 d . . .
H12 H 0.313(4) 0.426(4) 0.386(3) 0.111(14) Uiso 1 1 d . . .
H13 H 0.292(4) 0.276(4) 0.513(3) 0.128(15) Uiso 1 1 d . . .
H21A H 0.833(4) -0.035(4) 0.476(4) 0.119(17) Uiso 1 1 d . . .
H21B H 0.736(5) 0.042(5) 0.413(4) 0.163(19) Uiso 1 1 d . . .
H21C H 0.835(4) -0.017(4) 0.348(4) 0.126(15) Uiso 1 1 d . . .
H22A H 1.076(5) 0.420(6) 0.654(5) 0.18(2) Uiso 1 1 d . . .
H22B H 0.951(5) 0.410(5) 0.655(4) 0.15(2) Uiso 1 1 d . . .
H22C H 1.024(4) 0.312(5) 0.714(4) 0.126(19) Uiso 1 1 d . . .
H23A H 0.688(4) 0.437(5) 0.340(5) 0.148(18) Uiso 1 1 d . . .
H23B H 0.747(4) 0.389(4) 0.452(4) 0.108(15) Uiso 1 1 d . . .
H23C H 0.718(4) 0.306(5) 0.370(3) 0.115(17) Uiso 1 1 d . . .
H24A H 0.482(4) 0.041(5) 0.576(4) 0.131(16) Uiso 1 1 d . . .
H24B H 0.513(4) 0.129(4) 0.675(4) 0.125(17) Uiso 1 1 d . . .
H24C H 0.396(4) 0.123(4) 0.635(4) 0.120(16) Uiso 1 1 d . . .

loop_
_atom_site_aniso_label
_atom_site_aniso_U_11
_atom_site_aniso_U_22
_atom_site_aniso_U_33
_atom_site_aniso_U_23
_atom_site_aniso_U_13
_atom_site_aniso_U_12
P1 0.0609(5) 0.0557(5) 0.0435(4) -0.0005(3) 0.0209(3) -0.0026(4)
N1 0.098(3) 0.0500(19) 0.0511(19) 0.000 0.0390(19) 0.000
O1 0.0625(12) 0.0647(12) 0.0487(11) 0.0030(9) 0.0225(9) 0.0021(10)
O2 0.0616(12) 0.0680(12) 0.0530(11) -0.0107(10) 0.0187(9) -0.0001(11)
C1 0.095(6) 0.053(3) 0.066(5) -0.006(4) 0.031(5) -0.004(3)
C2 0.135(9) 0.069(5) 0.144(10) 0.034(6) 0.038(6) 0.031(5)
C3 0.0499(16) 0.0681(18) 0.0457(15) 0.0071(13) 0.0186(12) 0.0062(14)
C4 0.0545(18) 0.091(2) 0.0503(17) 0.0010(16) 0.0158(14) 0.0142(17)
C5 0.080(3) 0.138(4) 0.056(2) 0.005(2) 0.0288(19) 0.025(3)
C6 0.085(3) 0.139(4) 0.093(3) 0.046(3) 0.050(3) 0.019(3)
C7 0.070(2) 0.095(3) 0.107(3) 0.033(3) 0.034(2) 0.003(2)
C8 0.0577(18) 0.071(2) 0.072(2) 0.0125(17) 0.0175(16) 0.0019(16)
C9 0.0593(19) 0.078(2) 0.0522(16) -0.0172(16) 0.0103(14) 0.0042(16)
C10 0.076(2) 0.092(2) 0.0550(18) -0.0107(18) 0.0109(17) 0.016(2)
C11 0.105(4) 0.098(3) 0.074(3) -0.006(2) 0.008(2) 0.024(3)
C12 0.070(3) 0.146(5) 0.100(3) -0.035(3) -0.001(3) 0.031(3)
C13 0.070(3) 0.124(4) 0.104(3) -0.030(3) 0.017(3) 0.002(3)
C14 0.059(2) 0.100(3) 0.073(2) -0.034(2) 0.0112(17) -0.0033(19)
C21 0.079(3) 0.102(3) 0.069(2) -0.029(2) 0.018(2) 0.000(2)
C22 0.106(4) 0.087(3) 0.098(3) -0.010(3) 0.014(3) -0.030(3)
C23 0.096(3) 0.109(4) 0.076(3) 0.028(3) 0.034(3) 0.023(3)
C24 0.073(3) 0.112(4) 0.108(4) -0.018(3) 0.035(3) -0.027(3)

loop_
_atom_type_symbol
_atom_type_description
_atom_type_scat_dispersion_real
_atom_type_scat_dispersion_imag
_atom_type_scat_source
C C 0.0033 0.0016 'International Tables Vol C Tables 4.2.6.8 and 6.1.1.4'
H H 0.0000 0.0000 'International Tables Vol C Tables 4.2.6.8 and 6.1.1.4'
N N 0.0061 0.0033 'International Tables Vol C Tables 4.2.6.8 and 6.1.1.4'
O O 0.0106 0.0060 'International Tables Vol C Tables 4.2.6.8 and 6.1.1.4'
P P 0.1023 0.0942 'International Tables Vol C Tables 4.2.6.8 and 6.1.1.4'

loop_
_geom_angle_atom_site_label_1
_geom_angle_atom_site_label_2
_geom_angle_atom_site_label_3
_geom_angle
_geom_angle_site_symmetry_1
_geom_angle_site_symmetry_3
_geom_angle_publ_flag
O1 P1 O2 96.67(10) . . ?
O1 P1 N1 95.65(10) . . ?
O2 P1 N1 103.78(9) . . ?
C1 N1 C1 37.1(5) . 2_656 ?
C1 N1 P1 118.2(3) . . ?
C1 N1 P1 124.9(3) 2_656 . ?
C1 N1 P1 124.9(3) . 2_656 ?
C1 N1 P1 118.2(3) 2_656 2_656 ?
P1 N1 P1 113.11(19) . 2_656 ?
C3 O1 P1 120.80(17) . . ?
C9 O2 P1 118.96(17) . . ?
C2 C1 C1 100.9(9) 2_656 2_656 ?
C2 C1 C2 67.2(11) 2_656 . ?
C1 C1 C2 37.4(4) 2_656 . ?
C2 C1 N1 165.5(11) 2_656 . ?
C1 C1 N1 71.4(2) 2_656 . ?
C2 C1 N1 108.0(5) . . ?
C1 C2 C2 76.0(8) 2_656 2_656 ?
C1 C2 C1 41.7(7) 2_656 . ?
C2 C2 C1 36.9(4) 2_656 . ?
C8 C3 C4 123.2(3) . . ?
C8 C3 O1 119.5(2) . . ?
C4 C3 O1 117.2(3) . . ?
C3 C4 C5 116.2(3) . . ?
C3 C4 C21 122.0(3) . . ?
C5 C4 C21 121.8(4) . . ?
C6 C5 C4 121.6(4) . . ?
C5 C6 C7 120.7(4) . . ?
C6 C7 C8 120.3(4) . . ?
C7 C8 C3 118.0(3) . . ?
C7 C8 C22 119.3(4) . . ?
C3 C8 C22 122.7(3) . . ?
C10 C9 C14 122.9(3) . . ?
C10 C9 O2 119.0(3) . . ?
C14 C9 O2 118.0(3) . . ?
C9 C10 C11 116.2(4) . . ?
C9 C10 C23 123.1(3) . . ?
C11 C10 C23 120.7(4) . . ?
C12 C11 C10 121.0(5) . . ?
C13 C12 C11 121.2(5) . . ?
C12 C13 C14 120.5(5) . . ?
C13 C14 C9 118.1(4) . . ?
C13 C14 C24 120.2(4) . . ?
C9 C14 C24 121.6(4) . . ?

loop_
_geom_bond_atom_site_label_1
_geom_bond_atom_site_label_2
_geom_bond_distance
_geom_bond_site_symmetry_2
_geom_bond_publ_flag
P1 O1 1.643(2) . ?
P1 O2 1.651(2) . ?
P1 N1 1.6930(19) . ?
N1 C1 1.567(8) . ?
N1 C1 1.567(8) 2_656 ?
N1 P1 1.6930(19) 2_656 ?
O1 C3 1.405(3) . ?
O2 C9 1.405(4) . ?
C1 C2 0.911(8) 2_656 ?
C1 C1 0.998(13) 2_656 ?
C1 C2 1.473(9) . ?
C2 C1 0.911(8) 2_656 ?
C2 C2 1.40(2) 2_656 ?
C3 C8 1.390(4) . ?
C3 C4 1.391(4) . ?
C4 C5 1.409(5) . ?
C4 C21 1.502(5) . ?
C5 C6 1.359(7) . ?
C6 C7 1.383(7) . ?
C7 C8 1.386(5) . ?
C8 C22 1.512(6) . ?
C9 C10 1.392(5) . ?
C9 C14 1.401(5) . ?
C10 C11 1.408(5) . ?
C10 C23 1.494(6) . ?
C11 C12 1.373(7) . ?
C12 C13 1.369(7) . ?
C13 C14 1.376(6) . ?
C14 C24 1.496(6) . ?
